data_4122339
loop_
_publ_author_name
'Ling, Fei'
'Li, Zexiang'
'Zheng, Chenguang'
'Liu, Xiang'
'Ma, Cheng'

_publ_section_title
;
 Palladium/Copper-catalyzed aerobic intermolecular cyclization of enediyne
 compounds and alkynes: interrupting cycloaromatization for (4 + 2)
 cross-benzannulation.
;
_journal_issue 31
_journal_name_full 'Journal of the American Chemical Society'
_journal_page_first 10914
_journal_page_last 10917
_journal_paper_doi 10.1021/ja506795u
_journal_volume 136
_journal_year 2014
_chemical_formula_moiety 'C25 H22 O4'
_chemical_formula_sum 'C25 H22 O4'
_chemical_formula_weight 386.43
_chemical_name_systematic
; 
 ? 
;
_space_group_IT_number 14
_symmetry_cell_setting monoclinic
_symmetry_space_group_name_Hall '-P 2yn'
_symmetry_space_group_name_H-M 'P 1 21/n 1'
_atom_sites_solution_hydrogens geom
_atom_sites_solution_primary direct
_atom_sites_solution_secondary difmap
_audit_creation_method SHELXL-97
_cell_angle_alpha 90.00
_cell_angle_beta 93.721(8)
_cell_angle_gamma 90.00
_cell_formula_units_Z 4
_cell_length_a 14.7523(14)
_cell_length_b 8.2733(9)
_cell_length_c 17.2655(15)
_cell_measurement_reflns_used 2597
_cell_measurement_temperature 293(2)
_cell_measurement_theta_max 29.1104
_cell_measurement_theta_min 2.8104
_cell_volume 2102.8(4)
_computing_cell_refinement 'CrysAlis PRO (Agilent Technologies, 2011)'
_computing_data_collection 'CrysAlis PRO'
_computing_data_reduction 'CrysAlis PRO'
_computing_molecular_graphics 'OLEX2 (Dolomanov et al., 2009)'
_computing_publication_material OLEX2
_computing_structure_refinement 'SHELXL-97 (Sheldrick, 2008)'
_computing_structure_solution 'SHELXS-97 (Sheldrick, 2008)'
_diffrn_ambient_temperature 293(2)
_diffrn_detector_area_resol_mean 10.3592
_diffrn_measured_fraction_theta_full 0.996
_diffrn_measured_fraction_theta_max 0.996
_diffrn_measurement_device_type 'Xcalibur, Atlas, Gemini ultra'
_diffrn_measurement_method '\w scans'
_diffrn_radiation_monochromator graphite
_diffrn_radiation_source 'fine-focus sealed tube'
_diffrn_radiation_type MoK\a
_diffrn_radiation_wavelength 0.71073
_diffrn_reflns_av_R_equivalents 0.0443
_diffrn_reflns_av_sigmaI/netI 0.0568
_diffrn_reflns_limit_h_max 17
_diffrn_reflns_limit_h_min -17
_diffrn_reflns_limit_k_max 8
_diffrn_reflns_limit_k_min -9
_diffrn_reflns_limit_l_max 20
_diffrn_reflns_limit_l_min -17
_diffrn_reflns_number 8882
_diffrn_reflns_theta_full 25.35
_diffrn_reflns_theta_max 25.35
_diffrn_reflns_theta_min 3.52
_exptl_absorpt_coefficient_mu 0.082
_exptl_absorpt_correction_T_max 0.9838
_exptl_absorpt_correction_T_min 0.9742
_exptl_absorpt_correction_type multi-scan
_exptl_absorpt_process_details
;
CrysAlis PRO (Agilent Technologies, 2011) 
;
_exptl_crystal_colour colorless
_exptl_crystal_density_diffrn 1.221
_exptl_crystal_density_method 'not measured'
_exptl_crystal_description block
_exptl_crystal_F_000 816
_exptl_crystal_size_max 0.32
_exptl_crystal_size_mid 0.28
_exptl_crystal_size_min 0.20
_refine_diff_density_max 0.164
_refine_diff_density_min -0.192
_refine_diff_density_rms 0.043
_refine_ls_extinction_method none
_refine_ls_goodness_of_fit_ref 1.030
_refine_ls_hydrogen_treatment mixed
_refine_ls_matrix_type full
_refine_ls_number_parameters 265
_refine_ls_number_reflns 3826
_refine_ls_number_restraints 0
_refine_ls_restrained_S_all 1.030
_refine_ls_R_factor_all 0.0910
_refine_ls_R_factor_gt 0.0533
_refine_ls_shift/su_max 0.000
_refine_ls_shift/su_mean 0.000
_refine_ls_structure_factor_coef Fsqd
_refine_ls_weighting_details 'calc w=1/[\s^2^(Fo^2^)+(0.0667P)^2^+0.1250P] where P=(Fo^2^+2Fc^2^)/3'
_refine_ls_weighting_scheme calc
_refine_ls_wR_factor_gt 0.1249
_refine_ls_wR_factor_ref 0.1496
_reflns_number_gt 2498
_reflns_number_total 3826
_reflns_threshold_expression >2sigma(I)
_cod_data_source_file ja506795u_si_002.cif
_cod_data_source_block 131224_lzx1223_(5aa)
_cod_depositor_comments 'Adding full bibliography for 4122337--4122339.cif.'
_cod_original_cell_volume 2102.8(3)
_cod_original_sg_symbol_H-M 'P 21/n'
_cod_database_code 4122339

loop_
_symmetry_equiv_pos_as_xyz
'x, y, z'
'-x+1/2, y+1/2, -z+1/2'
'-x, -y, -z'
'x-1/2, -y-1/2, z-1/2'

loop_
_atom_site_label
_atom_site_type_symbol
_atom_site_fract_x
_atom_site_fract_y
_atom_site_fract_z
_atom_site_U_iso_or_equiv
_atom_site_adp_type
_atom_site_occupancy
_atom_site_symmetry_multiplicity
_atom_site_calc_flag
_atom_site_refinement_flags
O1 O 0.12868(11) 0.5376(2) 0.08419(12) 0.0821(6) Uani 1 1 d .
O2 O 0.53320(10) 0.83367(19) 0.04743(9) 0.0541(4) Uani 1 1 d .
O3 O 0.39136(9) 0.9066(2) 0.01235(10) 0.0634(5) Uani 1 1 d .
H3 H 0.4175 0.9826 -0.0070 0.095 Uiso 1 1 calc R
O4 O 0.62200(9) 0.52098(19) 0.11032(8) 0.0497(4) Uani 1 1 d .
C1 C 0.22897(16) 0.2213(3) -0.02491(12) 0.0556(6) Uani 1 1 d .
H1 H 0.2900 0.2445 -0.0134 0.067 Uiso 1 1 calc R
C2 C 0.20473(19) 0.0962(4) -0.07457(15) 0.0732(8) Uani 1 1 d .
H2 H 0.2494 0.0339 -0.0957 0.088 Uiso 1 1 calc R
C3 C 0.1148(2) 0.0634(4) -0.09292(15) 0.0783(8) Uani 1 1 d .
H3A H 0.0987 -0.0212 -0.1266 0.094 Uiso 1 1 calc R
C4 C 0.04829(19) 0.1545(4) -0.06192(16) 0.0768(8) Uani 1 1 d .
H4 H -0.0126 0.1320 -0.0749 0.092 Uiso 1 1 calc R
C5 C 0.07165(15) 0.2789(3) -0.01164(13) 0.0598(7) Uani 1 1 d .
H5 H 0.0265 0.3404 0.0093 0.072 Uiso 1 1 calc R
C6 C 0.16265(14) 0.3131(3) 0.00801(11) 0.0433(5) Uani 1 1 d .
C7 C 0.18663(14) 0.4476(3) 0.06151(12) 0.0460(6) Uani 1 1 d .
C8 C 0.28493(13) 0.4799(3) 0.08642(11) 0.0382(5) Uani 1 1 d .
C9 C 0.32244(13) 0.6188(3) 0.05706(10) 0.0387(5) Uani 1 1 d .
H9 H 0.2869 0.6861 0.0244 0.046 Uiso 1 1 calc R
C10 C 0.41241(13) 0.6581(2) 0.07605(10) 0.0347(5) Uani 1 1 d .
C11 C 0.46536(12) 0.5565(2) 0.12549(10) 0.0343(5) Uani 1 1 d .
C12 C 0.42684(13) 0.4197(2) 0.15803(10) 0.0383(5) Uani 1 1 d .
C13 C 0.33594(14) 0.3805(2) 0.13846(11) 0.0401(5) Uani 1 1 d .
C14 C 0.45146(14) 0.8062(3) 0.04412(11) 0.0415(5) Uani 1 1 d .
C15 C 0.56501(13) 0.5900(2) 0.14597(10) 0.0358(5) Uani 1 1 d .
C16 C 0.59000(13) 0.6971(2) 0.21249(11) 0.0382(5) Uani 1 1 d .
C17 C 0.52535(15) 0.7692(3) 0.25578(12) 0.0492(6) Uani 1 1 d .
H17 H 0.4639 0.7526 0.2426 0.059 Uiso 1 1 calc R
C18 C 0.5518(2) 0.8659(3) 0.31863(13) 0.0663(7) Uani 1 1 d .
H18 H 0.5083 0.9145 0.3475 0.080 Uiso 1 1 calc R
C19 C 0.6424(2) 0.8899(3) 0.33827(15) 0.0747(8) Uani 1 1 d .
H19 H 0.6601 0.9551 0.3804 0.090 Uiso 1 1 calc R
C20 C 0.70621(19) 0.8190(4) 0.29651(15) 0.0728(8) Uani 1 1 d .
H20 H 0.7675 0.8350 0.3106 0.087 Uiso 1 1 calc R
C21 C 0.68113(15) 0.7238(3) 0.23372(13) 0.0553(6) Uani 1 1 d .
H21 H 0.7255 0.6769 0.2051 0.066 Uiso 1 1 calc R
C22 C 0.48556(15) 0.3130(3) 0.21196(12) 0.0514(6) Uani 1 1 d .
H22A H 0.4484 0.2664 0.2506 0.062 Uiso 1 1 calc R
H22B H 0.5321 0.3785 0.2389 0.062 Uiso 1 1 calc R
C23 C 0.53064(19) 0.1775(3) 0.16901(16) 0.0772(8) Uani 1 1 d .
H23A H 0.5673 0.2229 0.1306 0.116 Uiso 1 1 calc R
H23B H 0.4848 0.1094 0.1442 0.116 Uiso 1 1 calc R
H23C H 0.5682 0.1148 0.2052 0.116 Uiso 1 1 calc R
C24 C 0.28987(16) 0.2403(3) 0.17645(13) 0.0562(6) Uani 1 1 d .
H24A H 0.3341 0.1558 0.1886 0.067 Uiso 1 1 calc R
H24B H 0.2431 0.1963 0.1404 0.067 Uiso 1 1 calc R
C25 C 0.2474(2) 0.2927(4) 0.25064(16) 0.0867(10) Uani 1 1 d .
H25A H 0.2036 0.3763 0.2388 0.130 Uiso 1 1 calc R
H25B H 0.2939 0.3328 0.2871 0.130 Uiso 1 1 calc R
H25C H 0.2179 0.2018 0.2728 0.130 Uiso 1 1 calc R

loop_
_atom_site_aniso_label
_atom_site_aniso_U_11
_atom_site_aniso_U_22
_atom_site_aniso_U_33
_atom_site_aniso_U_23
_atom_site_aniso_U_13
_atom_site_aniso_U_12
O1 0.0387(10) 0.0794(14) 0.1279(15) -0.0370(12) 0.0033(10) -0.0003(10)
O2 0.0334(9) 0.0508(10) 0.0772(10) 0.0261(8) -0.0045(7) -0.0063(7)
O3 0.0363(9) 0.0518(11) 0.1010(13) 0.0364(9) -0.0038(8) -0.0005(8)
O4 0.0416(9) 0.0535(10) 0.0539(8) -0.0040(8) 0.0019(7) 0.0073(7)
C1 0.0469(14) 0.0603(16) 0.0581(13) -0.0066(13) -0.0075(11) 0.0002(12)
C2 0.0719(19) 0.073(2) 0.0728(16) -0.0186(15) -0.0103(14) 0.0094(15)
C3 0.089(2) 0.071(2) 0.0720(16) -0.0163(16) -0.0205(16) -0.0089(17)
C4 0.0567(17) 0.089(2) 0.0812(17) -0.0104(17) -0.0209(14) -0.0238(16)
C5 0.0397(13) 0.0723(18) 0.0663(14) -0.0006(14) -0.0047(11) -0.0110(12)
C6 0.0362(12) 0.0471(14) 0.0459(11) 0.0067(10) -0.0027(9) -0.0070(10)
C7 0.0323(12) 0.0469(14) 0.0591(12) 0.0020(11) 0.0048(10) -0.0036(10)
C8 0.0335(11) 0.0365(12) 0.0448(10) -0.0018(10) 0.0040(9) -0.0051(9)
C9 0.0330(11) 0.0411(13) 0.0414(10) 0.0062(10) -0.0016(8) 0.0003(9)
C10 0.0331(11) 0.0332(11) 0.0377(9) 0.0038(9) 0.0009(8) -0.0027(9)
C11 0.0337(11) 0.0320(11) 0.0367(9) -0.0011(9) -0.0006(8) -0.0023(9)
C12 0.0416(12) 0.0337(12) 0.0391(10) 0.0022(9) -0.0022(8) -0.0042(9)
C13 0.0435(12) 0.0333(12) 0.0432(10) 0.0016(9) 0.0012(9) -0.0074(10)
C14 0.0330(12) 0.0419(13) 0.0492(11) 0.0091(10) -0.0017(9) -0.0006(10)
C15 0.0317(11) 0.0349(12) 0.0405(10) 0.0063(9) 0.0012(8) 0.0017(9)
C16 0.0332(11) 0.0363(12) 0.0446(10) 0.0040(10) -0.0015(9) -0.0024(9)
C17 0.0452(13) 0.0497(14) 0.0527(12) -0.0034(11) 0.0029(10) -0.0031(11)
C18 0.083(2) 0.0616(17) 0.0557(13) -0.0097(13) 0.0130(13) 0.0004(15)
C19 0.097(2) 0.0642(19) 0.0610(14) -0.0163(14) -0.0125(15) -0.0212(17)
C20 0.0589(17) 0.074(2) 0.0820(17) -0.0135(16) -0.0210(14) -0.0164(15)
C21 0.0393(13) 0.0568(16) 0.0689(14) -0.0062(13) -0.0030(11) -0.0088(12)
C22 0.0547(14) 0.0444(14) 0.0530(12) 0.0130(11) -0.0121(10) -0.0071(11)
C23 0.080(2) 0.0482(17) 0.1008(19) 0.0068(15) -0.0150(16) 0.0118(15)
C24 0.0525(14) 0.0488(15) 0.0657(14) 0.0174(12) -0.0075(11) -0.0160(12)
C25 0.089(2) 0.088(2) 0.0865(18) 0.0278(18) 0.0311(16) -0.0144(18)

loop_
_atom_type_symbol
_atom_type_description
_atom_type_scat_dispersion_real
_atom_type_scat_dispersion_imag
_atom_type_scat_source
C C 0.0033 0.0016 'International Tables Vol C Tables 4.2.6.8 and 6.1.1.4'
H H 0.0000 0.0000 'International Tables Vol C Tables 4.2.6.8 and 6.1.1.4'
O O 0.0106 0.0060 'International Tables Vol C Tables 4.2.6.8 and 6.1.1.4'

loop_
_geom_angle_atom_site_label_1
_geom_angle_atom_site_label_2
_geom_angle_atom_site_label_3
_geom_angle
C14 O3 H3 109.5
C2 C1 C6 120.3(2)
C2 C1 H1 119.9
C6 C1 H1 119.9
C3 C2 C1 120.1(3)
C3 C2 H2 120.0
C1 C2 H2 120.0
C2 C3 C4 120.4(3)
C2 C3 H3A 119.8
C4 C3 H3A 119.8
C3 C4 C5 120.1(2)
C3 C4 H4 120.0
C5 C4 H4 120.0
C4 C5 C6 120.2(2)
C4 C5 H5 119.9
C6 C5 H5 119.9
C1 C6 C5 118.9(2)
C1 C6 C7 121.48(19)
C5 C6 C7 119.6(2)
O1 C7 C6 121.2(2)
O1 C7 C8 118.8(2)
C6 C7 C8 119.94(18)
C9 C8 C13 120.74(18)
C9 C8 C7 116.22(18)
C13 C8 C7 123.00(18)
C10 C9 C8 120.49(18)
C10 C9 H9 119.8
C8 C9 H9 119.8
C9 C10 C11 119.46(17)
C9 C10 C14 119.85(17)
C11 C10 C14 120.69(17)
C10 C11 C12 120.34(17)
C10 C11 C15 121.81(16)
C12 C11 C15 117.85(17)
C13 C12 C11 119.87(18)
C13 C12 C22 120.94(18)
C11 C12 C22 119.16(18)
C12 C13 C8 119.00(17)
C12 C13 C24 121.52(18)
C8 C13 C24 119.34(18)
O2 C14 O3 122.66(19)
O2 C14 C10 122.92(18)
O3 C14 C10 114.41(17)
O4 C15 C16 121.93(17)
O4 C15 C11 119.21(18)
C16 C15 C11 118.71(16)
C17 C16 C21 118.6(2)
C17 C16 C15 122.14(18)
C21 C16 C15 119.30(18)
C18 C17 C16 120.2(2)
C18 C17 H17 119.9
C16 C17 H17 119.9
C19 C18 C17 119.9(2)
C19 C18 H18 120.0
C17 C18 H18 120.0
C20 C19 C18 120.3(2)
C20 C19 H19 119.8
C18 C19 H19 119.8
C19 C20 C21 120.5(2)
C19 C20 H20 119.7
C21 C20 H20 119.7
C20 C21 C16 120.5(2)
C20 C21 H21 119.8
C16 C21 H21 119.8
C12 C22 C23 112.38(17)
C12 C22 H22A 109.1
C23 C22 H22A 109.1
C12 C22 H22B 109.1
C23 C22 H22B 109.1
H22A C22 H22B 107.9
C22 C23 H23A 109.5
C22 C23 H23B 109.5
H23A C23 H23B 109.5
C22 C23 H23C 109.5
H23A C23 H23C 109.5
H23B C23 H23C 109.5
C13 C24 C25 111.5(2)
C13 C24 H24A 109.3
C25 C24 H24A 109.3
C13 C24 H24B 109.3
C25 C24 H24B 109.3
H24A C24 H24B 108.0
C24 C25 H25A 109.5
C24 C25 H25B 109.5
H25A C25 H25B 109.5
C24 C25 H25C 109.5
H25A C25 H25C 109.5
H25B C25 H25C 109.5

loop_
_geom_bond_atom_site_label_1
_geom_bond_atom_site_label_2
_geom_bond_distance
O1 C7 1.217(2)
O2 C14 1.225(2)
O3 C14 1.309(2)
O3 H3 0.8200
O4 C15 1.216(2)
C1 C2 1.376(3)
C1 C6 1.389(3)
C1 H1 0.9300
C2 C3 1.371(4)
C2 H2 0.9300
C3 C4 1.373(4)
C3 H3A 0.9300
C4 C5 1.376(4)
C4 H4 0.9300
C5 C6 1.392(3)
C5 H5 0.9300
C6 C7 1.475(3)
C7 C8 1.509(3)
C8 C9 1.385(3)
C8 C13 1.401(3)
C9 C10 1.385(3)
C9 H9 0.9300
C10 C11 1.399(3)
C10 C14 1.476(3)
C11 C12 1.400(3)
C11 C15 1.515(3)
C12 C13 1.400(3)
C12 C22 1.514(3)
C13 C24 1.515(3)
C15 C16 1.478(3)
C16 C17 1.385(3)
C16 C21 1.388(3)
C17 C18 1.384(3)
C17 H17 0.9300
C18 C19 1.371(4)
C18 H18 0.9300
C19 C20 1.356(4)
C19 H19 0.9300
C20 C21 1.371(3)
C20 H20 0.9300
C21 H21 0.9300
C22 C23 1.520(3)
C22 H22A 0.9700
C22 H22B 0.9700
C23 H23A 0.9600
C23 H23B 0.9600
C23 H23C 0.9600
C24 C25 1.525(3)
C24 H24A 0.9700
C24 H24B 0.9700
C25 H25A 0.9600
C25 H25B 0.9600
C25 H25C 0.9600
